data_7705977
loop_
_publ_author_name
'Cheng, Ming-Chuan'
'Lee, Gene-Hsiang'
'Lin, Tien-Sung'
'Liu, Yu-Chiao'
'Chiang, Ming-Hsi'
'Peng, Shie-Ming'

_publ_section_title
;
 A new series of heteronuclear metal strings,
 MRhRh(dpa)<sub>4</sub>Cl<sub>2</sub> and
 MRhRhM(dpa)<sub>4</sub>X<sub>2</sub>, from the reactions of
 Rh<sub>2</sub>(dpa)<sub>4</sub> with metal ions of group 7 to group 12.
;
_journal_issue 2
_journal_name_full 'Dalton transactions (Cambridge, England : 2003)'
_journal_page_first 520
_journal_page_last 534
_journal_paper_doi 10.1039/d0dt03311a
_journal_volume 50
_journal_year 2021
_chemical_formula_sum 'C42 H35 Cl7 F6 N12 Ni P Rh2'
_chemical_formula_weight 1365.47
_space_group_crystal_system monoclinic
_space_group_IT_number 14
_space_group_name_Hall '-P 2yn'
_space_group_name_H-M_alt 'P 1 21/n 1'
_atom_sites_solution_hydrogens geom
_audit_creation_method SHELXL-2018/3
_audit_update_record
;
2020-09-21 deposited with the CCDC.	2020-12-03 downloaded from the CCDC.
;
_cell_angle_alpha 90
_cell_angle_beta 92.693(2)
_cell_angle_gamma 90
_cell_formula_units_Z 4
_cell_length_a 11.5346(8)
_cell_length_b 21.3695(13)
_cell_length_c 20.2834(13)
_cell_measurement_reflns_used 4958
_cell_measurement_temperature 150(2)
_cell_measurement_theta_max 23.33
_cell_measurement_theta_min 2.21
_cell_volume 4994.1(6)
_computing_cell_refinement 'Bruker SAINT'
_computing_data_collection 'Bruker SMART'
_computing_data_reduction 'Bruker SAINT'
_computing_molecular_graphics 'Bruker SHELXTL'
_computing_publication_material 'Bruker SHELXTL'
_computing_structure_refinement 'SHELXL-2018/3 (Sheldrick, 2018)'
_computing_structure_solution 'Bruker SHELXTL'
_diffrn_ambient_temperature 150(2)
_diffrn_measured_fraction_theta_full 1.000
_diffrn_measured_fraction_theta_max 1.000
_diffrn_measurement_device_type 'BRUKER SMART APEXCCD area detector'
_diffrn_measurement_method 'omega scans'
_diffrn_radiation_type MoK\a
_diffrn_radiation_wavelength 0.71073
_diffrn_reflns_av_R_equivalents 0.0694
_diffrn_reflns_av_unetI/netI 0.0664
_diffrn_reflns_Laue_measured_fraction_full 1.000
_diffrn_reflns_Laue_measured_fraction_max 1.000
_diffrn_reflns_limit_h_max 14
_diffrn_reflns_limit_h_min -14
_diffrn_reflns_limit_k_max 27
_diffrn_reflns_limit_k_min -27
_diffrn_reflns_limit_l_max 26
_diffrn_reflns_limit_l_min -24
_diffrn_reflns_number 38132
_diffrn_reflns_point_group_measured_fraction_full 1.000
_diffrn_reflns_point_group_measured_fraction_max 1.000
_diffrn_reflns_theta_full 25.242
_diffrn_reflns_theta_max 27.499
_diffrn_reflns_theta_min 1.385
_exptl_absorpt_coefficient_mu 1.502
_exptl_absorpt_correction_T_max 0.9402
_exptl_absorpt_correction_T_min 0.5932
_exptl_absorpt_correction_type multi-scan
_exptl_absorpt_process_details 'Bruker SADABS'
_exptl_crystal_colour dark-brown
_exptl_crystal_density_diffrn 1.816
_exptl_crystal_density_meas ?
_exptl_crystal_description plate
_exptl_crystal_F_000 2708
_exptl_crystal_size_max 0.400
_exptl_crystal_size_mid 0.400
_exptl_crystal_size_min 0.040
_refine_diff_density_max 1.118
_refine_diff_density_min -1.014
_refine_diff_density_rms 0.128
_refine_ls_extinction_method none
_refine_ls_goodness_of_fit_ref 1.024
_refine_ls_hydrogen_treatment constr
_refine_ls_matrix_type full
_refine_ls_number_parameters 635
_refine_ls_number_reflns 11460
_refine_ls_number_restraints 4
_refine_ls_restrained_S_all 1.025
_refine_ls_R_factor_all 0.0851
_refine_ls_R_factor_gt 0.0534
_refine_ls_shift/su_max 0.001
_refine_ls_shift/su_mean 0.000
_refine_ls_structure_factor_coef Fsqd
_refine_ls_weighting_details 'w=1/[\s^2^(Fo^2^)+(0.0622P)^2^+11.5725P] where P=(Fo^2^+2Fc^2^)/3'
_refine_ls_weighting_scheme calc
_refine_ls_wR_factor_gt 0.1282
_refine_ls_wR_factor_ref 0.1432
_reflns_Friedel_coverage 0.000
_reflns_number_gt 7973
_reflns_number_total 11460
_reflns_threshold_expression 'I > 2\s(I)'
_cod_data_source_file d0dt03311a2.cif
_cod_data_source_block ic17219
_cod_depositor_comments
;
The following automatic conversions were performed:

data item '_exptl_crystal_density_meas' value 'not_measured' was
changed to '?' -- the value is perceived as not measured.

Automatic conversion script
Id: cif_fix_values 7556 2019-12-06 15:28:31Z antanas 

 Adding full bibliography for 7705966--7705984.cif.
;
_cod_original_sg_symbol_H-M 'P 21/n'
_cod_database_code 7705977
_shelx_shelxl_version_number 2018/3
_shelx_space_group_comment
; 
The symmetry employed for this shelxl refinement is uniquely defined 
by the following loop, which should always be used as a source of 
symmetry information in preference to the above space-group names. 
They are only intended as comments. 
;
_shelx_estimated_absorpt_t_min 0.585
_shelx_estimated_absorpt_t_max 0.942

loop_
_space_group_symop_operation_xyz
'x, y, z'
'-x+1/2, y+1/2, -z+1/2'
'-x, -y, -z'
'x-1/2, -y-1/2, z-1/2'

loop_
_atom_site_label
_atom_site_type_symbol
_atom_site_fract_x
_atom_site_fract_y
_atom_site_fract_z
_atom_site_U_iso_or_equiv
_atom_site_adp_type
_atom_site_occupancy
_atom_site_site_symmetry_order
_atom_site_calc_flag
_atom_site_refinement_flags_posn
_atom_site_refinement_flags_adp
_atom_site_refinement_flags_occupancy
_atom_site_disorder_assembly
_atom_site_disorder_group
Rh1 Rh 0.68108(3) 0.74626(2) 0.27971(2) 0.01799(10) Uani 1 1 d . . . . .
Rh2 Rh 0.6566(6) 0.7825(4) 0.1715(2) 0.0180(5) Uani 0.509(3) 1 d . . P A 1
Ni1 Ni 0.7120(11) 0.7008(6) 0.3943(5) 0.0168(5) Uani 0.509(3) 1 d . . P A 1
Rh2' Rh 0.7049(6) 0.7060(3) 0.3858(3) 0.0168(5) Uani 0.491(3) 1 d . . P A 2
Ni1' Ni 0.6518(11) 0.7842(6) 0.1615(4) 0.0180(5) Uani 0.491(3) 1 d . . P A 2
Cl1 Cl 0.72546(11) 0.66154(6) 0.49752(6) 0.0274(3) Uani 1 1 d . . . . .
Cl2 Cl 0.62909(11) 0.82050(6) 0.05811(6) 0.0268(3) Uani 1 1 d . . . . .
N1 N 0.5406(4) 0.74399(19) 0.39935(19) 0.0229(9) Uani 1 1 d . . . . .
N2 N 0.5659(3) 0.80791(18) 0.30871(19) 0.0199(8) Uani 1 1 d . . . . .
N3 N 0.5951(3) 0.86407(18) 0.21298(19) 0.0199(8) Uani 1 1 d . . . . .
N4 N 0.7880(4) 0.78946(18) 0.41052(19) 0.0211(9) Uani 1 1 d . . . . .
N5 N 0.8088(3) 0.80619(18) 0.29800(19) 0.0200(8) Uani 1 1 d . . . . .
N6 N 0.8271(3) 0.81492(18) 0.18479(19) 0.0195(8) Uani 1 1 d . . . . .
N7 N 0.8658(3) 0.67163(19) 0.35752(19) 0.0220(9) Uani 1 1 d . . . . .
N8 N 0.7929(3) 0.68288(18) 0.24900(19) 0.0185(8) Uani 1 1 d . . . . .
N9 N 0.7127(4) 0.69499(19) 0.14251(18) 0.0214(9) Uani 1 1 d . . . . .
N10 N 0.6308(3) 0.62408(19) 0.34810(19) 0.0212(9) Uani 1 1 d . . . . .
N11 N 0.5541(3) 0.68486(19) 0.26217(19) 0.0216(9) Uani 1 1 d . . . . .
N12 N 0.4877(3) 0.74619(18) 0.17366(19) 0.0205(8) Uani 1 1 d . . . . .
C1 C 0.4697(5) 0.7187(3) 0.4439(3) 0.0327(13) Uani 1 1 d . . . . .
H1 H 0.500303 0.687106 0.472711 0.039 Uiso 1 1 calc R U . . .
C2 C 0.3569(5) 0.7362(3) 0.4494(3) 0.0397(15) Uani 1 1 d . . . . .
H2 H 0.310131 0.716486 0.480639 0.048 Uiso 1 1 calc R U . . .
C3 C 0.3115(5) 0.7831(3) 0.4087(3) 0.0370(14) Uani 1 1 d . . . . .
H3 H 0.233901 0.797069 0.412709 0.044 Uiso 1 1 calc R U . . .
C4 C 0.3802(5) 0.8092(3) 0.3625(3) 0.0299(12) Uani 1 1 d . . . . .
H4 H 0.350042 0.840837 0.333532 0.036 Uiso 1 1 calc R U . . .
C5 C 0.4952(4) 0.7888(2) 0.3583(2) 0.0215(10) Uani 1 1 d . . . . .
C6 C 0.5536(4) 0.8634(2) 0.2748(2) 0.0224(10) Uani 1 1 d . . . . .
C7 C 0.5099(5) 0.9183(2) 0.3023(3) 0.0269(11) Uani 1 1 d . . . . .
H7 H 0.482581 0.917686 0.345808 0.032 Uiso 1 1 calc R U . . .
C8 C 0.5064(5) 0.9728(3) 0.2668(3) 0.0337(13) Uani 1 1 d . . . . .
H8 H 0.474238 1.009671 0.284573 0.040 Uiso 1 1 calc R U . . .
C9 C 0.5508(5) 0.9732(3) 0.2038(3) 0.0345(13) Uani 1 1 d . . . . .
H9 H 0.550646 1.010565 0.178392 0.041 Uiso 1 1 calc R U . . .
C10 C 0.5945(5) 0.9187(2) 0.1796(3) 0.0275(11) Uani 1 1 d . . . . .
H10 H 0.626087 0.919339 0.137216 0.033 Uiso 1 1 calc R U . . .
C11 C 0.8005(5) 0.8091(3) 0.4737(3) 0.0316(13) Uani 1 1 d . . . . .
H11 H 0.772412 0.782909 0.507249 0.038 Uiso 1 1 calc R U . . .
C12 C 0.8513(5) 0.8645(3) 0.4921(3) 0.0345(13) Uani 1 1 d . . . . .
H12 H 0.860647 0.875876 0.537346 0.041 Uiso 1 1 calc R U . . .
C13 C 0.8890(5) 0.9039(3) 0.4430(3) 0.0328(13) Uani 1 1 d . . . . .
H13 H 0.923474 0.943070 0.454210 0.039 Uiso 1 1 calc R U . . .
C14 C 0.8760(5) 0.8857(2) 0.3783(3) 0.0264(11) Uani 1 1 d . . . . .
H14 H 0.900170 0.912644 0.344247 0.032 Uiso 1 1 calc R U . . .
C15 C 0.8273(4) 0.8276(2) 0.3625(2) 0.0211(10) Uani 1 1 d . . . . .
C16 C 0.8771(4) 0.8223(2) 0.2468(2) 0.0188(10) Uani 1 1 d . . . . .
C17 C 0.9942(4) 0.8396(2) 0.2553(2) 0.0233(10) Uani 1 1 d . . . . .
H17 H 1.028595 0.843885 0.298546 0.028 Uiso 1 1 calc R U . . .
C18 C 1.0591(4) 0.8505(2) 0.2018(3) 0.0272(11) Uani 1 1 d . . . . .
H18 H 1.138285 0.862430 0.207595 0.033 Uiso 1 1 calc R U . . .
C19 C 1.0075(5) 0.8438(3) 0.1382(3) 0.0301(12) Uani 1 1 d . . . . .
H19 H 1.050129 0.851343 0.100081 0.036 Uiso 1 1 calc R U . . .
C20 C 0.8930(4) 0.8258(2) 0.1331(2) 0.0255(11) Uani 1 1 d . . . . .
H20 H 0.858003 0.820826 0.090101 0.031 Uiso 1 1 calc R U . . .
C21 C 0.9559(4) 0.6601(2) 0.4010(3) 0.0266(11) Uani 1 1 d . . . . .
H21 H 0.944834 0.667130 0.446571 0.032 Uiso 1 1 calc R U . . .
C22 C 1.0612(5) 0.6391(3) 0.3833(3) 0.0319(13) Uani 1 1 d . . . . .
H22 H 1.122144 0.631744 0.415482 0.038 Uiso 1 1 calc R U . . .
C23 C 1.0772(5) 0.6288(3) 0.3167(3) 0.0316(12) Uani 1 1 d . . . . .
H23 H 1.149363 0.613257 0.302880 0.038 Uiso 1 1 calc R U . . .
C24 C 0.9890(4) 0.6409(2) 0.2712(3) 0.0254(11) Uani 1 1 d . . . . .
H24 H 1.000001 0.634409 0.225577 0.030 Uiso 1 1 calc R U . . .
C25 C 0.8822(4) 0.6630(2) 0.2920(2) 0.0210(10) Uani 1 1 d . . . . .
C26 C 0.7707(4) 0.6571(2) 0.1877(2) 0.0215(10) Uani 1 1 d . . . . .
C27 C 0.7919(5) 0.5941(2) 0.1730(3) 0.0313(12) Uani 1 1 d . . . . .
H27 H 0.830497 0.567935 0.204865 0.038 Uiso 1 1 calc R U . . .
C28 C 0.7562(6) 0.5703(3) 0.1118(3) 0.0409(15) Uani 1 1 d . . . . .
H28 H 0.770494 0.527680 0.101579 0.049 Uiso 1 1 calc R U . . .
C29 C 0.6998(5) 0.6087(3) 0.0656(3) 0.0382(14) Uani 1 1 d . . . . .
H29 H 0.676109 0.593474 0.023124 0.046 Uiso 1 1 calc R U . . .
C30 C 0.6794(5) 0.6695(3) 0.0834(2) 0.0306(12) Uani 1 1 d . . . . .
H30 H 0.638981 0.695527 0.052112 0.037 Uiso 1 1 calc R U . . .
C31 C 0.6566(5) 0.5673(2) 0.3745(2) 0.0272(11) Uani 1 1 d . . . . .
H31 H 0.707339 0.565284 0.412699 0.033 Uiso 1 1 calc R U . . .
C32 C 0.6129(5) 0.5127(2) 0.3487(3) 0.0333(13) Uani 1 1 d . . . . .
H32 H 0.632329 0.473678 0.368693 0.040 Uiso 1 1 calc R U . . .
C33 C 0.5395(5) 0.5157(3) 0.2928(3) 0.0373(14) Uani 1 1 d . . . . .
H33 H 0.506455 0.478501 0.274409 0.045 Uiso 1 1 calc R U . . .
C34 C 0.5148(5) 0.5725(2) 0.2642(3) 0.0303(12) Uani 1 1 d . . . . .
H34 H 0.465474 0.574765 0.225435 0.036 Uiso 1 1 calc R U . . .
C35 C 0.5621(4) 0.6269(2) 0.2919(2) 0.0218(10) Uani 1 1 d . . . . .
C36 C 0.4630(4) 0.7022(2) 0.2194(2) 0.0221(10) Uani 1 1 d . . . . .
C37 C 0.3491(5) 0.6814(3) 0.2264(3) 0.0316(12) Uani 1 1 d . . . . .
H37 H 0.333184 0.650172 0.258065 0.038 Uiso 1 1 calc R U . . .
C38 C 0.2603(5) 0.7066(3) 0.1872(3) 0.0384(14) Uani 1 1 d . . . . .
H38 H 0.182507 0.693200 0.191826 0.046 Uiso 1 1 calc R U . . .
C39 C 0.2855(5) 0.7515(3) 0.1411(3) 0.0297(12) Uani 1 1 d . . . . .
H39 H 0.225617 0.769277 0.113321 0.036 Uiso 1 1 calc R U . . .
C40 C 0.3988(4) 0.7702(2) 0.1361(2) 0.0239(11) Uani 1 1 d . . . . .
H40 H 0.415335 0.801455 0.104632 0.029 Uiso 1 1 calc R U . . .
P1 P 0.31355(14) 0.47755(8) 0.12896(8) 0.0372(4) Uani 1 1 d . . . . .
F1 F 0.2917(5) 0.4576(3) 0.2024(2) 0.103(2) Uani 1 1 d . . . . .
F2 F 0.3413(4) 0.40623(17) 0.1115(2) 0.0625(11) Uani 1 1 d . . . . .
F3 F 0.1806(3) 0.4668(2) 0.1093(2) 0.0711(13) Uani 1 1 d . . . . .
F4 F 0.3358(4) 0.49614(18) 0.05546(18) 0.0557(10) Uani 1 1 d . . . . .
F5 F 0.4470(3) 0.48787(18) 0.1487(2) 0.0590(11) Uani 1 1 d . . . . .
F6 F 0.2878(4) 0.5490(2) 0.1456(2) 0.0744(14) Uani 1 1 d . . . . .
C41 C 0.2779(7) 0.4931(3) 0.4472(4) 0.059(2) Uani 1 1 d . . . . .
H41 H 0.318552 0.455588 0.466717 0.070 Uiso 1 1 calc R U . . .
Cl3 Cl 0.1466(2) 0.50307(13) 0.48600(13) 0.0972(9) Uani 1 1 d . . . . .
Cl4 Cl 0.3652(3) 0.55822(13) 0.46164(15) 0.1058(9) Uani 1 1 d . . . . .
Cl5 Cl 0.2538(2) 0.48092(12) 0.36249(11) 0.0839(7) Uani 1 1 d . . . . .
C42 C 0.5463(13) 0.9140(7) 0.4959(7) 0.336(7) Uiso 0.509(3) 1 d D . P A 1
H42A H 0.629840 0.921867 0.490306 0.404 Uiso 0.509(3) 1 calc R U P A 1
H42B H 0.508397 0.902019 0.452937 0.404 Uiso 0.509(3) 1 calc R U P A 1
Cl6 Cl 0.5238(16) 0.8573(8) 0.5578(8) 0.410(9) Uiso 0.509(3) 1 d D . P A 1
Cl7 Cl 0.478(2) 0.9787(8) 0.5311(10) 0.387(8) Uiso 0.509(3) 1 d D . P A 1
C42' C 0.5238(16) 0.8573(8) 0.5578(8) 0.410(9) Uiso 0.491(3) 1 d D . P A 2
H42C H 0.441599 0.843964 0.558477 0.492 Uiso 0.491(3) 1 calc R U P A 2
H42D H 0.574267 0.820177 0.553470 0.492 Uiso 0.491(3) 1 calc R U P A 2
Cl6' Cl 0.5463(13) 0.9140(7) 0.4959(7) 0.336(7) Uiso 0.491(3) 1 d D . P A 2
Cl7' Cl 0.5656(19) 0.9033(10) 0.6264(10) 0.387(8) Uiso 0.491(3) 1 d D . P A 2

loop_
_atom_site_aniso_label
_atom_site_aniso_U_11
_atom_site_aniso_U_22
_atom_site_aniso_U_33
_atom_site_aniso_U_23
_atom_site_aniso_U_13
_atom_site_aniso_U_12
Rh1 0.02193(19) 0.01853(19) 0.01335(19) -0.00040(14) -0.00079(14) -0.00038(15)
Rh2 0.0226(6) 0.0214(5) 0.0098(15) 0.0004(10) -0.0018(10) 0.0012(4)
Ni1 0.0230(9) 0.0184(11) 0.0087(14) 0.0027(8) -0.0032(9) 0.0010(7)
Rh2' 0.0230(9) 0.0184(11) 0.0087(14) 0.0027(8) -0.0032(9) 0.0010(7)
Ni1' 0.0226(6) 0.0214(5) 0.0098(15) 0.0004(10) -0.0018(10) 0.0012(4)
Cl1 0.0389(7) 0.0302(7) 0.0129(6) 0.0034(5) -0.0016(5) -0.0010(5)
Cl2 0.0306(6) 0.0359(7) 0.0138(6) 0.0043(5) 0.0011(5) 0.0024(5)
N1 0.028(2) 0.028(2) 0.013(2) 0.0001(17) 0.0023(17) -0.0018(18)
N2 0.023(2) 0.021(2) 0.015(2) -0.0002(16) 0.0013(16) 0.0014(16)
N3 0.023(2) 0.017(2) 0.020(2) 0.0023(16) 0.0007(16) 0.0014(16)
N4 0.027(2) 0.021(2) 0.014(2) -0.0003(16) -0.0023(16) -0.0024(17)
N5 0.024(2) 0.020(2) 0.016(2) 0.0001(16) 0.0026(16) -0.0011(16)
N6 0.023(2) 0.020(2) 0.015(2) -0.0018(16) 0.0042(16) 0.0028(16)
N7 0.025(2) 0.023(2) 0.018(2) -0.0004(17) -0.0024(16) -0.0034(17)
N8 0.021(2) 0.018(2) 0.016(2) -0.0008(16) -0.0009(15) 0.0025(16)
N9 0.030(2) 0.023(2) 0.011(2) -0.0011(16) -0.0013(16) 0.0011(17)
N10 0.024(2) 0.025(2) 0.015(2) 0.0014(17) -0.0003(16) -0.0014(17)
N11 0.025(2) 0.022(2) 0.017(2) 0.0003(17) -0.0019(17) -0.0019(17)
N12 0.023(2) 0.023(2) 0.016(2) 0.0001(17) 0.0008(16) 0.0015(17)
C1 0.043(3) 0.037(3) 0.019(3) 0.012(2) 0.007(2) -0.002(3)
C2 0.037(3) 0.048(4) 0.035(3) 0.019(3) 0.013(3) 0.001(3)
C3 0.031(3) 0.046(4) 0.035(3) 0.011(3) 0.013(2) 0.005(3)
C4 0.034(3) 0.029(3) 0.027(3) 0.007(2) 0.006(2) 0.003(2)
C5 0.028(3) 0.020(2) 0.017(2) -0.0009(19) 0.003(2) -0.0008(19)
C6 0.022(2) 0.025(3) 0.020(3) -0.001(2) 0.0025(19) -0.002(2)
C7 0.035(3) 0.022(3) 0.024(3) -0.001(2) 0.009(2) -0.002(2)
C8 0.040(3) 0.024(3) 0.037(3) -0.003(2) 0.008(3) 0.000(2)
C9 0.047(3) 0.025(3) 0.032(3) 0.004(2) 0.008(3) 0.001(2)
C10 0.039(3) 0.024(3) 0.020(3) 0.005(2) 0.003(2) 0.002(2)
C11 0.048(3) 0.030(3) 0.016(3) -0.002(2) -0.002(2) -0.003(2)
C12 0.051(4) 0.037(3) 0.016(3) -0.010(2) 0.002(2) -0.007(3)
C13 0.045(3) 0.025(3) 0.029(3) -0.011(2) 0.002(2) -0.007(2)
C14 0.036(3) 0.021(3) 0.023(3) -0.006(2) 0.008(2) -0.006(2)
C15 0.023(2) 0.025(3) 0.016(2) -0.006(2) 0.0004(19) 0.002(2)
C16 0.028(2) 0.015(2) 0.013(2) -0.0002(18) 0.0041(19) 0.0013(19)
C17 0.022(2) 0.024(3) 0.023(3) -0.005(2) 0.001(2) -0.001(2)
C18 0.026(3) 0.026(3) 0.030(3) -0.003(2) 0.009(2) -0.001(2)
C19 0.033(3) 0.036(3) 0.022(3) 0.005(2) 0.011(2) -0.001(2)
C20 0.033(3) 0.029(3) 0.015(2) 0.000(2) 0.003(2) 0.003(2)
C21 0.030(3) 0.030(3) 0.020(3) 0.002(2) -0.004(2) -0.001(2)
C22 0.034(3) 0.031(3) 0.030(3) 0.007(2) -0.013(2) -0.003(2)
C23 0.022(3) 0.033(3) 0.040(3) 0.007(3) -0.002(2) 0.002(2)
C24 0.033(3) 0.022(3) 0.021(3) 0.004(2) 0.001(2) 0.001(2)
C25 0.028(3) 0.016(2) 0.019(2) 0.0011(19) -0.0012(19) -0.0030(19)
C26 0.023(2) 0.024(3) 0.017(2) -0.003(2) -0.0007(19) -0.001(2)
C27 0.039(3) 0.020(3) 0.034(3) -0.001(2) -0.008(2) 0.004(2)
C28 0.055(4) 0.029(3) 0.037(3) -0.011(3) -0.010(3) 0.004(3)
C29 0.052(4) 0.036(3) 0.026(3) -0.016(3) -0.007(3) 0.001(3)
C30 0.035(3) 0.040(3) 0.017(3) -0.003(2) -0.006(2) -0.003(2)
C31 0.036(3) 0.026(3) 0.020(3) 0.006(2) -0.003(2) 0.003(2)
C32 0.048(3) 0.018(3) 0.033(3) 0.006(2) -0.005(3) -0.001(2)
C33 0.051(4) 0.025(3) 0.036(3) 0.000(2) -0.004(3) -0.009(3)
C34 0.037(3) 0.027(3) 0.026(3) 0.001(2) -0.011(2) -0.006(2)
C35 0.023(2) 0.026(3) 0.017(2) 0.001(2) -0.0004(19) -0.001(2)
C36 0.023(2) 0.027(3) 0.016(2) -0.004(2) -0.0032(19) -0.003(2)
C37 0.028(3) 0.039(3) 0.028(3) 0.013(2) -0.001(2) -0.006(2)
C38 0.024(3) 0.056(4) 0.034(3) 0.013(3) -0.005(2) -0.005(3)
C39 0.026(3) 0.044(3) 0.019(3) 0.004(2) 0.000(2) 0.003(2)
C40 0.031(3) 0.030(3) 0.010(2) 0.000(2) -0.002(2) 0.005(2)
P1 0.0341(8) 0.0448(9) 0.0320(8) 0.0026(7) -0.0040(6) -0.0005(7)
F1 0.097(4) 0.177(6) 0.034(2) 0.034(3) 0.010(2) 0.030(4)
F2 0.072(3) 0.034(2) 0.079(3) 0.006(2) -0.021(2) -0.0114(19)
F3 0.038(2) 0.097(4) 0.076(3) 0.029(3) -0.011(2) -0.017(2)
F4 0.081(3) 0.049(2) 0.038(2) 0.0052(18) 0.008(2) -0.012(2)
F5 0.040(2) 0.056(2) 0.080(3) -0.035(2) -0.015(2) 0.0095(18)
F6 0.072(3) 0.071(3) 0.077(3) -0.038(2) -0.026(2) 0.038(2)
C41 0.079(5) 0.045(4) 0.053(4) 0.015(3) 0.018(4) 0.021(4)
Cl3 0.1007(19) 0.0969(18) 0.0978(18) 0.0427(15) 0.0437(15) 0.0473(15)
Cl4 0.119(2) 0.0763(17) 0.123(2) -0.0155(16) 0.0209(18) -0.0149(16)
Cl5 0.0923(17) 0.0880(16) 0.0714(15) 0.0003(12) 0.0019(12) 0.0308(13)

loop_
_atom_type_symbol
_atom_type_description
_atom_type_scat_dispersion_real
_atom_type_scat_dispersion_imag
_atom_type_scat_source
C C 0.0033 0.0016 'International Tables Vol C Tables 4.2.6.8 and 6.1.1.4'
H H 0.0000 0.0000 'International Tables Vol C Tables 4.2.6.8 and 6.1.1.4'
N N 0.0061 0.0033 'International Tables Vol C Tables 4.2.6.8 and 6.1.1.4'
F F 0.0171 0.0103 'International Tables Vol C Tables 4.2.6.8 and 6.1.1.4'
P P 0.1023 0.0942 'International Tables Vol C Tables 4.2.6.8 and 6.1.1.4'
Cl Cl 0.1484 0.1585 'International Tables Vol C Tables 4.2.6.8 and 6.1.1.4'
Ni Ni 0.3393 1.1124 'International Tables Vol C Tables 4.2.6.8 and 6.1.1.4'
Rh Rh -1.1178 0.9187 'International Tables Vol C Tables 4.2.6.8 and 6.1.1.4'

loop_
_geom_angle_atom_site_label_1
_geom_angle_atom_site_label_2
_geom_angle_atom_site_label_3
_geom_angle
_geom_angle_site_symmetry_1
_geom_angle_site_symmetry_3
_geom_angle_publ_flag
N5 Rh1 N2 91.01(16) . . ?
N5 Rh1 N11 179.02(16) . . ?
N2 Rh1 N11 89.62(16) . . ?
N5 Rh1 N8 90.66(16) . . ?
N2 Rh1 N8 178.21(16) . . ?
N11 Rh1 N8 88.71(16) . . ?
N5 Rh1 Rh2' 90.6(2) . . ?
N2 Rh1 Rh2' 91.3(2) . . ?
N11 Rh1 Rh2' 88.6(2) . . ?
N8 Rh1 Rh2' 89.3(2) . . ?
N5 Rh1 Rh2 91.0(2) . . ?
N2 Rh1 Rh2 90.3(2) . . ?
N11 Rh1 Rh2 89.7(2) . . ?
N8 Rh1 Rh2 89.0(2) . . ?
N5 Rh1 Ni1 90.3(3) . . ?
N2 Rh1 Ni1 92.9(3) . . ?
N11 Rh1 Ni1 89.0(3) . . ?
N8 Rh1 Ni1 87.7(3) . . ?
Rh2 Rh1 Ni1 176.5(3) . . ?
N5 Rh1 Ni1' 92.0(3) . . ?
N2 Rh1 Ni1' 90.4(3) . . ?
N11 Rh1 Ni1' 88.7(3) . . ?
N8 Rh1 Ni1' 88.9(3) . . ?
Rh2' Rh1 Ni1' 176.8(4) . . ?
N9 Rh2 N3 171.9(3) . . ?
N9 Rh2 N6 91.8(3) . . ?
N3 Rh2 N6 90.4(3) . . ?
N9 Rh2 N12 88.6(3) . . ?
N3 Rh2 N12 88.1(3) . . ?
N6 Rh2 N12 171.1(3) . . ?
N9 Rh2 Rh1 86.7(3) . . ?
N3 Rh2 Rh1 85.7(2) . . ?
N6 Rh2 Rh1 85.2(2) . . ?
N12 Rh2 Rh1 85.9(3) . . ?
N9 Rh2 Cl2 93.5(2) . . ?
N3 Rh2 Cl2 94.0(3) . . ?
N6 Rh2 Cl2 95.2(3) . . ?
N12 Rh2 Cl2 93.6(2) . . ?
Rh1 Rh2 Cl2 179.5(4) . . ?
N7 Ni1 N10 88.6(5) . . ?
N7 Ni1 N4 88.2(5) . . ?
N10 Ni1 N4 161.9(5) . . ?
N7 Ni1 N1 160.5(5) . . ?
N10 Ni1 N1 88.0(5) . . ?
N4 Ni1 N1 89.1(5) . . ?
N7 Ni1 Cl1 101.7(4) . . ?
N10 Ni1 Cl1 97.7(5) . . ?
N4 Ni1 Cl1 100.4(5) . . ?
N1 Ni1 Cl1 97.8(5) . . ?
N7 Ni1 Rh1 82.5(4) . . ?
N10 Ni1 Rh1 81.3(3) . . ?
N4 Ni1 Rh1 80.7(3) . . ?
N1 Ni1 Rh1 78.0(3) . . ?
Cl1 Ni1 Rh1 175.7(6) . . ?
N4 Rh2' N10 172.0(4) . . ?
N4 Rh2' N1 92.6(3) . . ?
N10 Rh2' N1 90.9(3) . . ?
N4 Rh2' N7 87.9(3) . . ?
N10 Rh2' N7 87.6(3) . . ?
N1 Rh2' N7 171.6(3) . . ?
N4 Rh2' Rh1 86.5(3) . . ?
N10 Rh2' Rh1 86.7(3) . . ?
N1 Rh2' Rh1 84.8(2) . . ?
N7 Rh2' Rh1 86.8(3) . . ?
N4 Rh2' Cl1 94.9(3) . . ?
N10 Rh2' Cl1 91.9(3) . . ?
N1 Rh2' Cl1 94.4(3) . . ?
N7 Rh2' Cl1 93.9(2) . . ?
Rh1 Rh2' Cl1 178.4(4) . . ?
N9 Ni1' N12 88.9(5) . . ?
N9 Ni1' N3 161.1(5) . . ?
N12 Ni1' N3 87.3(5) . . ?
N9 Ni1' N6 89.9(5) . . ?
N12 Ni1' N6 159.9(5) . . ?
N3 Ni1' N6 87.4(5) . . ?
N9 Ni1' Cl2 99.8(5) . . ?
N12 Ni1' Cl2 100.3(4) . . ?
N3 Ni1' Cl2 99.1(5) . . ?
N6 Ni1' Cl2 99.6(5) . . ?
N9 Ni1' Rh1 81.4(4) . . ?
N12 Ni1' Rh1 81.1(4) . . ?
N3 Ni1' Rh1 79.8(3) . . ?
N6 Ni1' Rh1 78.9(3) . . ?
Cl2 Ni1' Rh1 178.2(7) . . ?
C5 N1 C1 117.5(4) . . ?
C5 N1 Rh2' 121.2(4) . . ?
C1 N1 Rh2' 120.7(4) . . ?
C5 N1 Ni1 126.3(4) . . ?
C1 N1 Ni1 115.9(4) . . ?
C6 N2 C5 124.5(4) . . ?
C6 N2 Rh1 118.7(3) . . ?
C5 N2 Rh1 116.5(3) . . ?
C10 N3 C6 118.5(4) . . ?
C10 N3 Rh2 121.1(4) . . ?
C6 N3 Rh2 120.4(4) . . ?
C10 N3 Ni1' 116.3(4) . . ?
C6 N3 Ni1' 125.1(4) . . ?
C11 N4 C15 117.9(4) . . ?
C11 N4 Rh2' 121.6(4) . . ?
C15 N4 Rh2' 120.4(3) . . ?
C11 N4 Ni1 116.9(4) . . ?
C15 N4 Ni1 125.1(4) . . ?
C16 N5 C15 123.9(4) . . ?
C16 N5 Rh1 118.0(3) . . ?
C15 N5 Rh1 118.0(3) . . ?
C20 N6 C16 117.9(4) . . ?
C20 N6 Rh2 121.3(4) . . ?
C16 N6 Rh2 120.7(3) . . ?
C20 N6 Ni1' 116.1(4) . . ?
C16 N6 Ni1' 126.0(4) . . ?
C21 N7 C25 118.3(4) . . ?
C21 N7 Ni1 117.9(4) . . ?
C25 N7 Ni1 123.9(4) . . ?
C21 N7 Rh2' 123.1(4) . . ?
C25 N7 Rh2' 118.6(4) . . ?
C26 N8 C25 123.2(4) . . ?
C26 N8 Rh1 117.5(3) . . ?
C25 N8 Rh1 119.1(3) . . ?
C30 N9 C26 117.5(4) . . ?
C30 N9 Rh2 122.3(4) . . ?
C26 N9 Rh2 119.5(3) . . ?
C30 N9 Ni1' 116.7(4) . . ?
C26 N9 Ni1' 125.3(4) . . ?
C31 N10 C35 118.7(4) . . ?
C31 N10 Rh2' 122.1(4) . . ?
C35 N10 Rh2' 119.0(3) . . ?
C31 N10 Ni1 116.2(4) . . ?
C35 N10 Ni1 125.0(4) . . ?
C35 N11 C36 123.2(4) . . ?
C35 N11 Rh1 118.8(3) . . ?
C36 N11 Rh1 117.9(3) . . ?
C40 N12 C36 118.0(4) . . ?
C40 N12 Ni1' 117.1(4) . . ?
C36 N12 Ni1' 124.8(4) . . ?
C40 N12 Rh2 122.0(4) . . ?
C36 N12 Rh2 119.6(3) . . ?
N1 C1 C2 123.5(5) . . ?
C1 C2 C3 119.1(5) . . ?
C4 C3 C2 119.1(5) . . ?
C3 C4 C5 119.5(5) . . ?
N1 C5 N2 115.4(4) . . ?
N1 C5 C4 121.4(4) . . ?
N2 C5 C4 122.9(4) . . ?
N3 C6 N2 115.9(4) . . ?
N3 C6 C7 120.4(4) . . ?
N2 C6 C7 123.6(4) . . ?
C8 C7 C6 120.2(5) . . ?
C7 C8 C9 119.0(5) . . ?
C10 C9 C8 118.5(5) . . ?
N3 C10 C9 123.3(5) . . ?
N4 C11 C12 123.7(5) . . ?
C11 C12 C13 118.3(5) . . ?
C14 C13 C12 119.5(5) . . ?
C13 C14 C15 119.8(5) . . ?
N4 C15 N5 115.7(4) . . ?
N4 C15 C14 120.8(4) . . ?
N5 C15 C14 123.4(4) . . ?
N6 C16 N5 115.6(4) . . ?
N6 C16 C17 120.3(4) . . ?
N5 C16 C17 123.8(4) . . ?
C18 C17 C16 120.5(5) . . ?
C17 C18 C19 119.2(5) . . ?
C20 C19 C18 117.6(5) . . ?
N6 C20 C19 124.5(5) . . ?
N7 C21 C22 123.7(5) . . ?
C21 C22 C23 118.1(5) . . ?
C24 C23 C22 119.8(5) . . ?
C23 C24 C25 119.8(5) . . ?
N7 C25 N8 116.0(4) . . ?
N7 C25 C24 120.2(4) . . ?
N8 C25 C24 123.5(4) . . ?
N9 C26 N8 115.5(4) . . ?
N9 C26 C27 120.6(4) . . ?
N8 C26 C27 123.4(4) . . ?
C28 C27 C26 119.7(5) . . ?
C29 C28 C27 119.9(5) . . ?
C30 C29 C28 117.7(5) . . ?
N9 C30 C29 124.6(5) . . ?
N10 C31 C32 123.0(5) . . ?
C31 C32 C33 118.4(5) . . ?
C34 C33 C32 119.6(5) . . ?
C33 C34 C35 120.0(5) . . ?
N10 C35 N11 115.5(4) . . ?
N10 C35 C34 120.3(4) . . ?
N11 C35 C34 123.9(4) . . ?
N12 C36 N11 115.9(4) . . ?
N12 C36 C37 121.0(4) . . ?
N11 C36 C37 122.8(5) . . ?
C38 C37 C36 119.6(5) . . ?
C37 C38 C39 119.2(5) . . ?
C40 C39 C38 118.9(5) . . ?
N12 C40 C39 123.2(5) . . ?
F4 P1 F1 178.9(3) . . ?
F4 P1 F3 89.8(2) . . ?
F1 P1 F3 90.2(3) . . ?
F4 P1 F5 90.2(2) . . ?
F1 P1 F5 89.8(3) . . ?
F3 P1 F5 179.6(3) . . ?
F4 P1 F6 90.0(2) . . ?
F1 P1 F6 91.1(3) . . ?
F3 P1 F6 90.3(3) . . ?
F5 P1 F6 90.1(2) . . ?
F4 P1 F2 89.3(2) . . ?
F1 P1 F2 89.6(3) . . ?
F3 P1 F2 90.4(2) . . ?
F5 P1 F2 89.2(2) . . ?
F6 P1 F2 179.0(3) . . ?
Cl4 C41 Cl5 110.4(4) . . ?
Cl4 C41 Cl3 109.5(4) . . ?
Cl5 C41 Cl3 111.0(5) . . ?
Cl7 C42 Cl6 99.6(11) . . ?
Cl7 Cl7 C42 87.8(15) 3_676 . ?
Cl7' C42' Cl6' 97.7(13) . . ?

loop_
_geom_bond_atom_site_label_1
_geom_bond_atom_site_label_2
_geom_bond_distance
_geom_bond_site_symmetry_2
_geom_bond_publ_flag
Rh1 N5 1.974(4) . ?
Rh1 N2 1.980(4) . ?
Rh1 N11 1.986(4) . ?
Rh1 N8 1.990(4) . ?
Rh1 Rh2' 2.321(5) . ?
Rh1 Rh2 2.332(5) . ?
Rh1 Ni1 2.530(8) . ?
Rh1 Ni1' 2.540(9) . ?
Rh2 N9 2.073(9) . ?
Rh2 N3 2.076(8) . ?
Rh2 N6 2.091(8) . ?
Rh2 N12 2.099(9) . ?
Rh2 Cl2 2.445(5) . ?
Ni1 N7 2.053(13) . ?
Ni1 N10 2.088(13) . ?
Ni1 N4 2.107(13) . ?
Ni1 N1 2.189(13) . ?
Ni1 Cl1 2.254(9) . ?
Rh2' N4 2.075(9) . ?
Rh2' N10 2.078(9) . ?
Rh2' N1 2.092(9) . ?
Rh2' N7 2.101(9) . ?
Rh2' Cl1 2.459(5) . ?
Ni1' N9 2.075(14) . ?
Ni1' N12 2.086(14) . ?
Ni1' N3 2.120(14) . ?
Ni1' N6 2.157(13) . ?
Ni1' Cl2 2.239(9) . ?
N1 C5 1.358(6) . ?
N1 C1 1.359(6) . ?
N2 C6 1.375(6) . ?
N2 C5 1.386(6) . ?
N3 C10 1.348(6) . ?
N3 C6 1.363(6) . ?
N4 C11 1.350(6) . ?
N4 C15 1.364(6) . ?
N5 C16 1.376(6) . ?
N5 C15 1.392(6) . ?
N6 C20 1.344(6) . ?
N6 C16 1.369(6) . ?
N7 C21 1.353(6) . ?
N7 C25 1.364(6) . ?
N8 C26 1.374(6) . ?
N8 C25 1.385(6) . ?
N9 C30 1.356(6) . ?
N9 C26 1.373(6) . ?
N10 C31 1.355(6) . ?
N10 C35 1.359(6) . ?
N11 C35 1.379(6) . ?
N11 C36 1.381(6) . ?
N12 C40 1.349(6) . ?
N12 C36 1.361(6) . ?
C1 C2 1.363(8) . ?
C2 C3 1.386(8) . ?
C3 C4 1.374(7) . ?
C4 C5 1.403(7) . ?
C6 C7 1.403(7) . ?
C7 C8 1.369(7) . ?
C8 C9 1.397(8) . ?
C9 C10 1.371(7) . ?
C11 C12 1.366(8) . ?
C12 C13 1.389(8) . ?
C13 C14 1.371(7) . ?
C14 C15 1.395(7) . ?
C16 C17 1.403(7) . ?
C17 C18 1.367(7) . ?
C18 C19 1.401(7) . ?
C19 C20 1.375(7) . ?
C21 C22 1.360(7) . ?
C22 C23 1.389(8) . ?
C23 C24 1.367(7) . ?
C24 C25 1.402(7) . ?
C26 C27 1.401(7) . ?
C27 C28 1.386(8) . ?
C28 C29 1.384(8) . ?
C29 C30 1.371(8) . ?
C31 C32 1.363(7) . ?
C32 C33 1.384(8) . ?
C33 C34 1.370(7) . ?
C34 C35 1.391(7) . ?
C36 C37 1.401(7) . ?
C37 C38 1.376(7) . ?
C38 C39 1.382(8) . ?
C39 C40 1.374(7) . ?
P1 F4 1.576(4) . ?
P1 F1 1.582(4) . ?
P1 F3 1.584(4) . ?
P1 F5 1.588(4) . ?
P1 F6 1.594(4) . ?
P1 F2 1.600(4) . ?
C41 Cl4 1.734(8) . ?
C41 Cl5 1.748(8) . ?
C41 Cl3 1.752(8) . ?
C42 Cl7 1.759(9) . ?
C42 Cl6 1.774(7) . ?
Cl7 Cl7 1.66(4) 3_676 ?
C42' Cl7' 1.753(9) . ?
C42' Cl6' 1.774(7) . ?
